data_4106836
loop_
_publ_author_name
'Fengxia Wei'
'Tom Baikie'
'Tao An'
'Martin Schreyer'
'Christian Kloc'
'T. J. White'

_publ_contact_author_address
; Division of Materials Science & Engineering, Nanyang 
Technological University, Singapore.
;
_publ_contact_author_email tbaikie@ntu.edu.sg
_publ_contact_author_name 'Tom Baikie'
_publ_section_title
;
 Five-Dimensional Incommensurate Structure of the Melilite Electrolyte
 [CaNd]2[Ga]2[Ga2O7]2
;
_journal_name_full 'Journal of the American Chemical Society'
_journal_page_first 15200
_journal_page_last 15211
_journal_paper_doi 10.1021/ja206441x
_journal_volume 133
_journal_year 2011
_chemical_formula_iupac 'Ca Nd Ga3 O7'
_chemical_formula_sum 'Ca1.023 Ga3 Nd0.977 O7'
_chemical_formula_weight 503.1
_chemical_name_systematic ' ?'
_space_group_IT_number 113
_symmetry_cell_setting tetragonal
_symmetry_Int_Tables_number 113
_symmetry_space_group_name_Hall 'P -4 2ab'
_symmetry_space_group_name_H-M 'P -4 21 m'
_cell_angle_alpha 90
_cell_angle_beta 90
_cell_angle_gamma 90
_cell_formula_units_Z 2
_cell_length_a 7.8868(4)
_cell_length_b 7.8868(4)
_cell_length_c 5.2243(3)
_cell_measurement_reflns_used 17097
_cell_measurement_temperature 293
_cell_measurement_theta_max 33
_cell_measurement_theta_min 2.07
_cell_volume 324.96(3)
_diffrn_ambient_temperature 293
_diffrn_measured_fraction_theta_full 0.98
_diffrn_measured_fraction_theta_max 0.94
_diffrn_measurement_device 'four-cycle diffractometer'
_diffrn_measurement_device_type 'Bruker CCD'
_diffrn_measurement_method \w/2\q
_diffrn_radiation_monochromator graphite
_diffrn_radiation_source 'X-ray tube'
_diffrn_radiation_type 'Mo K\a'
_diffrn_radiation_wavelength 0.71073
_diffrn_reflns_av_R_equivalents 0.0319
_diffrn_reflns_av_sigmaI/netI 0.0246
_diffrn_reflns_limit_h_max 9
_diffrn_reflns_limit_h_min -12
_diffrn_reflns_limit_k_max 9
_diffrn_reflns_limit_k_min -11
_diffrn_reflns_limit_l_max 5
_diffrn_reflns_limit_l_min -7
_diffrn_reflns_number 2366
_diffrn_reflns_theta_full 32.92
_diffrn_reflns_theta_max 33.53
_diffrn_reflns_theta_min 3.65
_exptl_absorpt_coefficient_mu 20.775
_exptl_absorpt_correction_T_max 1
_exptl_absorpt_correction_T_min 0.4226
_exptl_absorpt_correction_type multi-scan
_exptl_absorpt_process_details "'R.H. Blessing, Acta Crystallogr., Sect A 1995, 51, 33-38. '"
_exptl_crystal_colour 'violet under sunlight'
_exptl_crystal_density_diffrn 5.1398
_exptl_crystal_description irregular
_exptl_crystal_F_000 456
_exptl_crystal_size_max 0.15
_exptl_crystal_size_mid 0.1
_exptl_crystal_size_min 0.08
_refine_diff_density_max 2.98
_refine_diff_density_min -1.41
_refine_ls_extinction_coef 3300(200)
_refine_ls_extinction_method 'B-C type 1 Lorentzian isotropic (Becker & Coppens, 1974)'
_refine_ls_goodness_of_fit_gt 2.54
_refine_ls_goodness_of_fit_ref 2.53
_refine_ls_number_constraints 6
_refine_ls_number_parameters 36
_refine_ls_number_reflns 644
_refine_ls_number_restraints 0
_refine_ls_R_factor_all 0.0299
_refine_ls_R_factor_gt 0.0297
_refine_ls_shift/su_max 0.0079
_refine_ls_shift/su_mean 0.0023
_refine_ls_structure_factor_coef F
_refine_ls_weighting_details w=1/(\s^2^(F)+0.0001F^2^)
_refine_ls_weighting_scheme sigma
_refine_ls_wR_factor_gt 0.0425
_refine_ls_wR_factor_ref 0.0425
_reflns_number_gt 637
_reflns_number_total 644
_reflns_threshold_expression I>3\s(I)
_cod_data_source_file ja206441x_si_001_1.cif
_cod_data_source_block Average
_cod_original_cell_volume 324.96(5)
_cod_original_sg_symbol_Hall 'P -4;2ab'
_cod_database_code 4106836

loop_
_symmetry_equiv_pos_site_id
_symmetry_equiv_pos_as_xyz
1 x,y,z
2 -x,-y,z
3 y,-x,-z
4 -y,x,-z
5 -x+1/2,y+1/2,-z
6 x+1/2,-y+1/2,-z
7 -y+1/2,-x+1/2,z
8 y+1/2,x+1/2,z

loop_
_atom_site_label
_atom_site_type_symbol
_atom_site_fract_x
_atom_site_fract_y
_atom_site_fract_z
_atom_site_adp_type
_atom_site_U_iso_or_equiv
_atom_site_symmetry_multiplicity
_atom_site_occupancy
_atom_site_calc_flag
Nd1 Nd 0.84081(5) 0.34081(5) 0.49515(10) Uani 0.01327(14) 4 0.475(3) d
Ca1 Ca 0.84081(5) 0.34081(5) 0.49515(10) Uani 0.01327(14) 4 0.525(3) d
Ga1 Ga 0 0 0 Uani 0.0111(2) 2 1 d
Ga2 Ga 1.14349(6) 0.35651(6) -0.03521(14) Uani 0.00898(15) 4 1 d
O1 O 1.1401(5) 0.3599(5) 0.3065(9) Uani 0.0211(11) 4 1 d
O2 O 1 0.5 0.8010(15) Uani 0.032(2) 2 1 d
O3 O -0.1620(6) 0.0905(11) 0.2085(9) Uani 0.050(2) 8 1 d

loop_
_atom_site_aniso_label
_atom_site_aniso_type_symbol
_atom_site_aniso_U_11
_atom_site_aniso_U_22
_atom_site_aniso_U_33
_atom_site_aniso_U_12
_atom_site_aniso_U_13
_atom_site_aniso_U_23
Nd1 Nd 0.0162(2) 0.0162(2) 0.0073(3) -0.00757(17) 0.00013(12) 0.00013(12)
Ca1 Ca 0.0162(2) 0.0162(2) 0.0073(3) -0.00757(17) 0.00013(12) 0.00013(12)
Ga1 Ga 0.0123(3) 0.0123(3) 0.0087(5) 0 0 0
Ga2 Ga 0.0105(2) 0.0105(2) 0.0059(3) -0.0013(2) 0.00162(15) -0.00162(15)
O1 O 0.0268(18) 0.0268(18) 0.010(2) 0.014(3) 0.0026(13) -0.0026(13)
O2 O 0.048(4) 0.048(4) 0.002(3) 0.033(5) 0 0
O3 O 0.022(2) 0.111(6) 0.0169(19) 0.035(3) -0.0131(17) -0.026(3)

loop_
_atom_type_symbol
_atom_type_scat_dispersion_real
_atom_type_scat_dispersion_imag
_atom_type_scat_source
Nd -0.1943 3.0179 'International Tables Vol C tables 4.2.6.8 and 6.1.1.1'
Ca 0.2262 0.3064 'International Tables Vol C tables 4.2.6.8 and 6.1.1.1'
Ga 0.2307 1.6083 'International Tables Vol C tables 4.2.6.8 and 6.1.1.1'
O 0.0106 0.0060 'International Tables Vol C tables 4.2.6.8 and 6.1.1.1'

loop_
_geom_angle_atom_site_label_1
_geom_angle_atom_site_label_2
_geom_angle_atom_site_label_3
_geom_angle_site_symmetry_1
_geom_angle_site_symmetry_3
_geom_angle
Ca1 Nd1 Ga2 . 1_556 0
Ca1 Nd1 Ga2 . 2_766 0
Ca1 Nd1 Ga2 . 4_645 0
Ca1 Nd1 O1 . . 0
Ca1 Nd1 O1 . 2_765 0
Ca1 Nd1 O1 . 4_646 0
Ca1 Nd1 O2 . . 0
Ca1 Nd1 O3 . 1_655 0
Ca1 Nd1 O3 . 3_656 0
Ca1 Nd1 O3 . 5_556 0
Ca1 Nd1 O3 . 8_555 0
Ga2 Nd1 Ga2 1_556 2_766 55.707(15)
Ga2 Nd1 Ga2 1_556 4_645 151.437(18)
Ga2 Nd1 O1 1_556 . 68.37(11)
Ga2 Nd1 O1 1_556 2_765 101.61(10)
Ga2 Nd1 O1 1_556 4_646 99.76(11)
Ga2 Nd1 O2 1_556 . 30.18(5)
Ga2 Nd1 O3 1_556 1_655 117.90(13)
Ga2 Nd1 O3 1_556 3_656 32.28(10)
Ga2 Nd1 O3 1_556 5_556 86.06(10)
Ga2 Nd1 O3 1_556 8_555 171.26(15)
Ga2 Nd1 Ga2 2_766 4_645 151.437(18)
Ga2 Nd1 O1 2_766 . 101.61(10)
Ga2 Nd1 O1 2_766 2_765 68.37(11)
Ga2 Nd1 O1 2_766 4_646 99.76(11)
Ga2 Nd1 O2 2_766 . 30.18(5)
Ga2 Nd1 O3 2_766 1_655 171.26(15)
Ga2 Nd1 O3 2_766 3_656 86.06(10)
Ga2 Nd1 O3 2_766 5_556 32.28(10)
Ga2 Nd1 O3 2_766 8_555 117.90(13)
Ga2 Nd1 O1 4_645 . 100.63(10)
Ga2 Nd1 O1 4_645 2_765 100.63(10)
Ga2 Nd1 O1 4_645 4_646 72.35(11)
Ga2 Nd1 O2 4_645 . 174.47(14)
Ga2 Nd1 O3 4_645 1_655 33.86(13)
Ga2 Nd1 O3 4_645 3_656 119.34(10)
Ga2 Nd1 O3 4_645 5_556 119.34(10)
Ga2 Nd1 O3 4_645 8_555 33.86(13)
O1 Nd1 O1 . 2_765 75.14(13)
O1 Nd1 O1 . 4_646 142.23(13)
O1 Nd1 O2 . . 75.06(15)
O1 Nd1 O3 . 1_655 79.78(15)
O1 Nd1 O3 . 3_656 66.74(17)
O1 Nd1 O3 . 5_556 128.23(16)
O1 Nd1 O3 . 8_555 120.13(19)
O1 Nd1 O1 2_765 4_646 142.23(13)
O1 Nd1 O2 2_765 . 75.06(15)
O1 Nd1 O3 2_765 1_655 120.13(19)
O1 Nd1 O3 2_765 3_656 128.23(16)
O1 Nd1 O3 2_765 5_556 66.74(17)
O1 Nd1 O3 2_765 8_555 79.78(15)
O1 Nd1 O2 4_646 . 113.19(18)
O1 Nd1 O3 4_646 1_655 74.74(17)
O1 Nd1 O3 4_646 3_656 84.18(17)
O1 Nd1 O3 4_646 5_556 84.18(17)
O1 Nd1 O3 4_646 8_555 74.74(17)
O2 Nd1 O3 . 1_655 145.86(12)
O2 Nd1 O3 . 3_656 62.45(11)
O2 Nd1 O3 . 5_556 62.45(11)
O2 Nd1 O3 . 8_555 145.86(12)
O3 Nd1 O3 1_655 3_656 86.61(17)
O3 Nd1 O3 1_655 5_556 150.09(16)
O3 Nd1 O3 1_655 8_555 67.70(18)
O3 Nd1 O3 3_656 5_556 112.46(15)
O3 Nd1 O3 3_656 8_555 150.09(16)
O3 Nd1 O3 5_556 8_555 86.61(17)
Nd1 Ca1 Ga2 . 1_556 0
Nd1 Ca1 Ga2 . 2_766 0
Nd1 Ca1 Ga2 . 4_645 0
Nd1 Ca1 O1 . . 0
Nd1 Ca1 O1 . 2_765 0
Nd1 Ca1 O1 . 4_646 0
Nd1 Ca1 O2 . . 0
Nd1 Ca1 O3 . 1_655 0
Nd1 Ca1 O3 . 3_656 0
Nd1 Ca1 O3 . 5_556 0
Nd1 Ca1 O3 . 8_555 0
Ga2 Ca1 Ga2 1_556 2_766 55.707(15)
Ga2 Ca1 Ga2 1_556 4_645 151.437(18)
Ga2 Ca1 O1 1_556 . 68.37(11)
Ga2 Ca1 O1 1_556 2_765 101.61(10)
Ga2 Ca1 O1 1_556 4_646 99.76(11)
Ga2 Ca1 O2 1_556 . 30.18(5)
Ga2 Ca1 O3 1_556 1_655 117.90(13)
Ga2 Ca1 O3 1_556 3_656 32.28(10)
Ga2 Ca1 O3 1_556 5_556 86.06(10)
Ga2 Ca1 O3 1_556 8_555 171.26(15)
Ga2 Ca1 Ga2 2_766 4_645 151.437(18)
Ga2 Ca1 O1 2_766 . 101.61(10)
Ga2 Ca1 O1 2_766 2_765 68.37(11)
Ga2 Ca1 O1 2_766 4_646 99.76(11)
Ga2 Ca1 O2 2_766 . 30.18(5)
Ga2 Ca1 O3 2_766 1_655 171.26(15)
Ga2 Ca1 O3 2_766 3_656 86.06(10)
Ga2 Ca1 O3 2_766 5_556 32.28(10)
Ga2 Ca1 O3 2_766 8_555 117.90(13)
Ga2 Ca1 O1 4_645 . 100.63(10)
Ga2 Ca1 O1 4_645 2_765 100.63(10)
Ga2 Ca1 O1 4_645 4_646 72.35(11)
Ga2 Ca1 O2 4_645 . 174.47(14)
Ga2 Ca1 O3 4_645 1_655 33.86(13)
Ga2 Ca1 O3 4_645 3_656 119.34(10)
Ga2 Ca1 O3 4_645 5_556 119.34(10)
Ga2 Ca1 O3 4_645 8_555 33.86(13)
O1 Ca1 O1 . 2_765 75.14(13)
O1 Ca1 O1 . 4_646 142.23(13)
O1 Ca1 O2 . . 75.06(15)
O1 Ca1 O3 . 1_655 79.78(15)
O1 Ca1 O3 . 3_656 66.74(17)
O1 Ca1 O3 . 5_556 128.23(16)
O1 Ca1 O3 . 8_555 120.13(19)
O1 Ca1 O1 2_765 4_646 142.23(13)
O1 Ca1 O2 2_765 . 75.06(15)
O1 Ca1 O3 2_765 1_655 120.13(19)
O1 Ca1 O3 2_765 3_656 128.23(16)
O1 Ca1 O3 2_765 5_556 66.74(17)
O1 Ca1 O3 2_765 8_555 79.78(15)
O1 Ca1 O2 4_646 . 113.19(18)
O1 Ca1 O3 4_646 1_655 74.74(17)
O1 Ca1 O3 4_646 3_656 84.18(17)
O1 Ca1 O3 4_646 5_556 84.18(17)
O1 Ca1 O3 4_646 8_555 74.74(17)
O2 Ca1 O3 . 1_655 145.86(12)
O2 Ca1 O3 . 3_656 62.45(11)
O2 Ca1 O3 . 5_556 62.45(11)
O2 Ca1 O3 . 8_555 145.86(12)
O3 Ca1 O3 1_655 3_656 86.61(17)
O3 Ca1 O3 1_655 5_556 150.09(16)
O3 Ca1 O3 1_655 8_555 67.70(18)
O3 Ca1 O3 3_656 5_556 112.46(15)
O3 Ca1 O3 3_656 8_555 150.09(16)
O3 Ca1 O3 5_556 8_555 86.61(17)
Ga2 Ga1 Ga2 1_455 2_655 173.054(19)
Ga2 Ga1 Ga2 1_455 3_565 90.210(13)
Ga2 Ga1 Ga2 1_455 4_545 90.210(13)
Ga2 Ga1 O1 1_455 1_455 31.21(8)
Ga2 Ga1 O1 1_455 2_655 155.73(8)
Ga2 Ga1 O1 1_455 3_565 87.80(7)
Ga2 Ga1 O1 1_455 4_545 88.97(7)
Ga2 Ga1 O3 1_455 . 86.3(3)
Ga2 Ga1 O3 1_455 2_555 97.9(3)
Ga2 Ga1 O3 1_455 3_555 33.85(15)
Ga2 Ga1 O3 1_455 4_555 139.30(15)
Ga2 Ga1 Ga2 2_655 3_565 90.210(13)
Ga2 Ga1 Ga2 2_655 4_545 90.210(13)
Ga2 Ga1 O1 2_655 1_455 155.73(8)
Ga2 Ga1 O1 2_655 2_655 31.21(8)
Ga2 Ga1 O1 2_655 3_565 88.97(7)
Ga2 Ga1 O1 2_655 4_545 87.80(7)
Ga2 Ga1 O3 2_655 . 97.9(3)
Ga2 Ga1 O3 2_655 2_555 86.3(3)
Ga2 Ga1 O3 2_655 3_555 139.30(15)
Ga2 Ga1 O3 2_655 4_555 33.85(15)
Ga2 Ga1 Ga2 3_565 4_545 173.054(19)
Ga2 Ga1 O1 3_565 1_455 88.97(7)
Ga2 Ga1 O1 3_565 2_655 87.80(7)
Ga2 Ga1 O1 3_565 3_565 31.21(8)
Ga2 Ga1 O1 3_565 4_545 155.73(8)
Ga2 Ga1 O3 3_565 . 139.30(15)
Ga2 Ga1 O3 3_565 2_555 33.85(15)
Ga2 Ga1 O3 3_565 3_555 86.3(3)
Ga2 Ga1 O3 3_565 4_555 97.9(3)
Ga2 Ga1 O1 4_545 1_455 87.80(7)
Ga2 Ga1 O1 4_545 2_655 88.97(7)
Ga2 Ga1 O1 4_545 3_565 155.73(8)
Ga2 Ga1 O1 4_545 4_545 31.21(8)
Ga2 Ga1 O3 4_545 . 33.85(15)
Ga2 Ga1 O3 4_545 2_555 139.30(15)
Ga2 Ga1 O3 4_545 3_555 97.9(3)
Ga2 Ga1 O3 4_545 4_555 86.3(3)
O1 Ga1 O1 1_455 2_655 124.54(11)
O1 Ga1 O1 1_455 3_565 102.50(10)
O1 Ga1 O1 1_455 4_545 102.50(10)
O1 Ga1 O3 1_455 . 67.9(2)
O1 Ga1 O3 1_455 2_555 79.6(3)
O1 Ga1 O3 1_455 3_555 64.82(17)
O1 Ga1 O3 1_455 4_555 168.85(19)
O1 Ga1 O1 2_655 3_565 102.50(10)
O1 Ga1 O1 2_655 4_545 102.50(10)
O1 Ga1 O3 2_655 . 79.6(3)
O1 Ga1 O3 2_655 2_555 67.9(2)
O1 Ga1 O3 2_655 3_555 168.85(19)
O1 Ga1 O3 2_655 4_555 64.82(17)
O1 Ga1 O1 3_565 4_545 124.54(11)
O1 Ga1 O3 3_565 . 168.85(19)
O1 Ga1 O3 3_565 2_555 64.82(17)
O1 Ga1 O3 3_565 3_555 67.9(2)
O1 Ga1 O3 3_565 4_555 79.6(3)
O1 Ga1 O3 4_545 . 64.82(17)
O1 Ga1 O3 4_545 2_555 168.85(19)
O1 Ga1 O3 4_545 3_555 79.6(3)
O1 Ga1 O3 4_545 4_555 67.9(2)
O3 Ga1 O3 . 2_555 106.7(2)
O3 Ga1 O3 . 3_555 110.9(3)
O3 Ga1 O3 . 4_555 110.9(3)
O3 Ga1 O3 2_555 3_555 110.9(3)
O3 Ga1 O3 2_555 4_555 110.9(3)
O3 Ga1 O3 3_555 4_555 106.7(2)
Nd1 Ga2 Nd1 1_554 2_764 62.441(15)
Nd1 Ga2 Nd1 1_554 3_665 77.724(18)
Nd1 Ga2 Ca1 1_554 1_554 0.0(5)
Nd1 Ga2 Ca1 1_554 2_764 62.441(15)
Nd1 Ga2 Ca1 1_554 3_665 77.724(18)
Nd1 Ga2 Ga1 1_554 1_655 75.534(14)
Nd1 Ga2 Ga1 1_554 5_655 134.60(2)
Nd1 Ga2 Ga2 1_554 2_765 62.147(17)
Nd1 Ga2 O1 1_554 1_554 43.83(7)
Nd1 Ga2 O1 1_554 . 134.92(13)
Nd1 Ga2 O2 1_554 1_554 41.43(13)
Nd1 Ga2 O3 1_554 1_655 75.81(8)
Nd1 Ga2 O3 1_554 3_655 57.1(2)
Nd1 Ga2 O3 1_554 6_655 103.78(15)
Nd1 Ga2 O3 1_554 7_655 135.69(9)
Nd1 Ga2 Nd1 2_764 3_665 77.724(18)
Nd1 Ga2 Ca1 2_764 1_554 62.441(15)
Nd1 Ga2 Ca1 2_764 2_764 0.0(5)
Nd1 Ga2 Ca1 2_764 3_665 77.724(18)
Nd1 Ga2 Ga1 2_764 1_655 134.60(2)
Nd1 Ga2 Ga1 2_764 5_655 75.534(14)
Nd1 Ga2 Ga2 2_764 2_765 62.147(17)
Nd1 Ga2 O1 2_764 1_554 43.83(7)
Nd1 Ga2 O1 2_764 . 134.92(13)
Nd1 Ga2 O2 2_764 1_554 41.43(13)
Nd1 Ga2 O3 2_764 1_655 135.69(9)
Nd1 Ga2 O3 2_764 3_655 103.78(15)
Nd1 Ga2 O3 2_764 6_655 57.1(2)
Nd1 Ga2 O3 2_764 7_655 75.81(8)
Nd1 Ga2 Ca1 3_665 1_554 77.724(18)
Nd1 Ga2 Ca1 3_665 2_764 77.724(18)
Nd1 Ga2 Ca1 3_665 3_665 0.0(5)
Nd1 Ga2 Ga1 3_665 1_655 77.315(14)
Nd1 Ga2 Ga1 3_665 5_655 77.315(14)
Nd1 Ga2 Ga2 3_665 2_765 132.49(3)
Nd1 Ga2 O1 3_665 1_554 43.12(7)
Nd1 Ga2 O1 3_665 . 138.74(13)
Nd1 Ga2 O2 3_665 1_554 104.4(2)
Nd1 Ga2 O3 3_665 1_655 108.43(12)
Nd1 Ga2 O3 3_665 3_655 49.0(2)
Nd1 Ga2 O3 3_665 6_655 49.0(2)
Nd1 Ga2 O3 3_665 7_655 108.43(12)
Ca1 Ga2 Ca1 1_554 2_764 62.441(15)
Ca1 Ga2 Ca1 1_554 3_665 77.724(18)
Ca1 Ga2 Ga1 1_554 1_655 75.534(14)
Ca1 Ga2 Ga1 1_554 5_655 134.60(2)
Ca1 Ga2 Ga2 1_554 2_765 62.147(17)
Ca1 Ga2 O1 1_554 1_554 43.83(7)
Ca1 Ga2 O1 1_554 . 134.92(13)
Ca1 Ga2 O2 1_554 1_554 41.43(13)
Ca1 Ga2 O3 1_554 1_655 75.81(8)
Ca1 Ga2 O3 1_554 3_655 57.1(2)
Ca1 Ga2 O3 1_554 6_655 103.78(15)
Ca1 Ga2 O3 1_554 7_655 135.69(9)
Ca1 Ga2 Ca1 2_764 3_665 77.724(18)
Ca1 Ga2 Ga1 2_764 1_655 134.60(2)
Ca1 Ga2 Ga1 2_764 5_655 75.534(14)
Ca1 Ga2 Ga2 2_764 2_765 62.147(17)
Ca1 Ga2 O1 2_764 1_554 43.83(7)
Ca1 Ga2 O1 2_764 . 134.92(13)
Ca1 Ga2 O2 2_764 1_554 41.43(13)
Ca1 Ga2 O3 2_764 1_655 135.69(9)
Ca1 Ga2 O3 2_764 3_655 103.78(15)
Ca1 Ga2 O3 2_764 6_655 57.1(2)
Ca1 Ga2 O3 2_764 7_655 75.81(8)
Ca1 Ga2 Ga1 3_665 1_655 77.315(14)
Ca1 Ga2 Ga1 3_665 5_655 77.315(14)
Ca1 Ga2 Ga2 3_665 2_765 132.49(3)
Ca1 Ga2 O1 3_665 1_554 43.12(7)
Ca1 Ga2 O1 3_665 . 138.74(13)
Ca1 Ga2 O2 3_665 1_554 104.4(2)
Ca1 Ga2 O3 3_665 1_655 108.43(12)
Ca1 Ga2 O3 3_665 3_655 49.0(2)
Ca1 Ga2 O3 3_665 6_655 49.0(2)
Ca1 Ga2 O3 3_665 7_655 108.43(12)
Ga1 Ga2 Ga1 1_655 5_655 133.356(18)
Ga1 Ga2 Ga2 1_655 2_765 113.032(18)
Ga1 Ga2 O1 1_655 1_554 93.72(7)
Ga1 Ga2 O1 1_655 . 87.01(13)
Ga1 Ga2 O2 1_655 1_554 111.94(4)
Ga1 Ga2 O3 1_655 1_655 31.96(12)
Ga1 Ga2 O3 1_655 3_655 33.73(17)
Ga1 Ga2 O3 1_655 6_655 123.6(3)
Ga1 Ga2 O3 1_655 7_655 148.61(9)
Ga1 Ga2 Ga2 5_655 2_765 113.032(18)
Ga1 Ga2 O1 5_655 1_554 93.72(7)
Ga1 Ga2 O1 5_655 . 87.01(13)
Ga1 Ga2 O2 5_655 1_554 111.94(4)
Ga1 Ga2 O3 5_655 1_655 148.61(9)
Ga1 Ga2 O3 5_655 3_655 123.6(3)
Ga1 Ga2 O3 5_655 6_655 33.73(17)
Ga1 Ga2 O3 5_655 7_655 31.96(12)
Ga2 Ga2 O1 2_765 1_554 89.36(7)
Ga2 Ga2 O1 2_765 . 88.78(13)
Ga2 Ga2 O2 2_765 1_554 28.1(2)
Ga2 Ga2 O3 2_765 1_655 86.33(12)
Ga2 Ga2 O3 2_765 3_655 115.6(3)
Ga2 Ga2 O3 2_765 6_655 115.6(3)
Ga2 Ga2 O3 2_765 7_655 86.33(12)
O1 Ga2 O1 1_554 . 178.14(14)
O1 Ga2 O2 1_554 1_554 61.2(2)
O1 Ga2 O3 1_554 1_655 111.68(11)
O1 Ga2 O3 1_554 3_655 60.67(17)
O1 Ga2 O3 1_554 6_655 60.67(17)
O1 Ga2 O3 1_554 7_655 111.68(11)
O1 Ga2 O2 . 1_554 116.9(2)
O1 Ga2 O3 . 1_655 68.20(15)
O1 Ga2 O3 . 3_655 120.3(2)
O1 Ga2 O3 . 6_655 120.3(2)
O1 Ga2 O3 . 7_655 68.20(15)
O2 Ga2 O3 1_554 1_655 96.79(13)
O2 Ga2 O3 1_554 3_655 98.5(3)
O2 Ga2 O3 1_554 6_655 98.5(3)
O2 Ga2 O3 1_554 7_655 96.79(13)
O3 Ga2 O3 1_655 3_655 60.8(2)
O3 Ga2 O3 1_655 6_655 155.5(3)
O3 Ga2 O3 1_655 7_655 135.87(13)
O3 Ga2 O3 3_655 6_655 98.0(3)
O3 Ga2 O3 3_655 7_655 155.5(3)
O3 Ga2 O3 6_655 7_655 60.8(2)
Nd1 O1 Nd1 . 2_765 87.74(13)
Nd1 O1 Nd1 . 3_666 113.07(17)
Nd1 O1 Ca1 . . 0.0(5)
Nd1 O1 Ca1 . 2_765 87.74(13)
Nd1 O1 Ca1 . 3_666 113.07(17)
Nd1 O1 Ga1 . 1_655 80.49(10)
Nd1 O1 Ga1 . 5_655 163.29(15)
Nd1 O1 Ga2 . . 113.43(19)
Nd1 O1 Ga2 . 1_556 67.80(11)
Nd1 O1 O1 . 2_765 52.43(11)
Nd1 O1 O2 . 1_554 91.18(13)
Nd1 O1 O2 . . 49.86(9)
Nd1 O1 O3 . 1_655 48.97(13)
Nd1 O1 O3 . 3_655 100.7(2)
Nd1 O1 O3 . 3_656 61.62(19)
Nd1 O1 O3 . 6_655 142.8(2)
Nd1 O1 O3 . 6_656 99.33(18)
Nd1 O1 O3 . 7_655 135.22(19)
Nd1 O1 Nd1 2_765 3_666 113.07(17)
Nd1 O1 Ca1 2_765 . 87.74(13)
Nd1 O1 Ca1 2_765 2_765 0.0(5)
Nd1 O1 Ca1 2_765 3_666 113.07(17)
Nd1 O1 Ga1 2_765 1_655 163.29(15)
Nd1 O1 Ga1 2_765 5_655 80.49(10)
Nd1 O1 Ga2 2_765 . 113.43(19)
Nd1 O1 Ga2 2_765 1_556 67.80(11)
Nd1 O1 O1 2_765 2_765 52.43(11)
Nd1 O1 O2 2_765 1_554 91.18(13)
Nd1 O1 O2 2_765 . 49.86(9)
Nd1 O1 O3 2_765 1_655 135.22(19)
Nd1 O1 O3 2_765 3_655 142.8(2)
Nd1 O1 O3 2_765 3_656 99.33(18)
Nd1 O1 O3 2_765 6_655 100.7(2)
Nd1 O1 O3 2_765 6_656 61.62(19)
Nd1 O1 O3 2_765 7_655 48.97(13)
Nd1 O1 Ca1 3_666 . 113.07(17)
Nd1 O1 Ca1 3_666 2_765 113.07(17)
Nd1 O1 Ca1 3_666 3_666 0.0(5)
Nd1 O1 Ga1 3_666 1_655 82.65(11)
Nd1 O1 Ga1 3_666 5_655 82.65(11)
Nd1 O1 Ga2 3_666 . 113.61(19)
Nd1 O1 Ga2 3_666 1_556 64.53(11)
Nd1 O1 O1 3_666 2_765 155.2(2)
Nd1 O1 O2 3_666 1_554 145.4(2)
Nd1 O1 O2 3_666 . 96.33(17)
Nd1 O1 O3 3_666 1_655 96.75(18)
Nd1 O1 O3 3_666 3_655 96.94(18)
Nd1 O1 O3 3_666 3_656 52.80(18)
Nd1 O1 O3 3_666 6_655 96.94(18)
Nd1 O1 O3 3_666 6_656 52.80(18)
Nd1 O1 O3 3_666 7_655 96.75(18)
Ca1 O1 Ca1 . 2_765 87.74(13)
Ca1 O1 Ca1 . 3_666 113.07(17)
Ca1 O1 Ga1 . 1_655 80.49(10)
Ca1 O1 Ga1 . 5_655 163.29(15)
Ca1 O1 Ga2 . . 113.43(19)
Ca1 O1 Ga2 . 1_556 67.80(11)
Ca1 O1 O1 . 2_765 52.43(11)
Ca1 O1 O2 . 1_554 91.18(13)
Ca1 O1 O2 . . 49.86(9)
Ca1 O1 O3 . 1_655 48.97(13)
Ca1 O1 O3 . 3_655 100.7(2)
Ca1 O1 O3 . 3_656 61.62(19)
Ca1 O1 O3 . 6_655 142.8(2)
Ca1 O1 O3 . 6_656 99.33(18)
Ca1 O1 O3 . 7_655 135.22(19)
Ca1 O1 Ca1 2_765 3_666 113.07(17)
Ca1 O1 Ga1 2_765 1_655 163.29(15)
Ca1 O1 Ga1 2_765 5_655 80.49(10)
Ca1 O1 Ga2 2_765 . 113.43(19)
Ca1 O1 Ga2 2_765 1_556 67.80(11)
Ca1 O1 O1 2_765 2_765 52.43(11)
Ca1 O1 O2 2_765 1_554 91.18(13)
Ca1 O1 O2 2_765 . 49.86(9)
Ca1 O1 O3 2_765 1_655 135.22(19)
Ca1 O1 O3 2_765 3_655 142.8(2)
Ca1 O1 O3 2_765 3_656 99.33(18)
Ca1 O1 O3 2_765 6_655 100.7(2)
Ca1 O1 O3 2_765 6_656 61.62(19)
Ca1 O1 O3 2_765 7_655 48.97(13)
Ca1 O1 Ga1 3_666 1_655 82.65(11)
Ca1 O1 Ga1 3_666 5_655 82.65(11)
Ca1 O1 Ga2 3_666 . 113.61(19)
Ca1 O1 Ga2 3_666 1_556 64.53(11)
Ca1 O1 O1 3_666 2_765 155.2(2)
Ca1 O1 O2 3_666 1_554 145.4(2)
Ca1 O1 O2 3_666 . 96.33(17)
Ca1 O1 O3 3_666 1_655 96.75(18)
Ca1 O1 O3 3_666 3_655 96.94(18)
Ca1 O1 O3 3_666 3_656 52.80(18)
Ca1 O1 O3 3_666 6_655 96.94(18)
Ca1 O1 O3 3_666 6_656 52.80(18)
Ca1 O1 O3 3_666 7_655 96.75(18)
Ga1 O1 Ga1 1_655 5_655 108.24(12)
Ga1 O1 Ga2 1_655 . 61.78(12)
Ga1 O1 Ga2 1_655 1_556 117.47(12)
Ga1 O1 O1 1_655 2_765 110.87(14)
Ga1 O1 O2 1_655 1_554 77.34(11)
Ga1 O1 O2 1_655 . 125.63(13)
Ga1 O1 O3 1_655 1_655 31.52(12)
Ga1 O1 O3 1_655 3_655 31.77(11)
Ga1 O1 O3 1_655 3_656 85.53(14)
Ga1 O1 O3 1_655 6_655 82.15(18)
Ga1 O1 O3 1_655 6_656 131.9(2)
Ga1 O1 O3 1_655 7_655 138.16(18)
Ga1 O1 Ga2 5_655 . 61.78(12)
Ga1 O1 Ga2 5_655 1_556 117.47(12)
Ga1 O1 O1 5_655 2_765 110.87(14)
Ga1 O1 O2 5_655 1_554 77.34(11)
Ga1 O1 O2 5_655 . 125.63(13)
Ga1 O1 O3 5_655 1_655 138.16(18)
Ga1 O1 O3 5_655 3_655 82.15(18)
Ga1 O1 O3 5_655 3_656 131.9(2)
Ga1 O1 O3 5_655 6_655 31.77(11)
Ga1 O1 O3 5_655 6_656 85.53(14)
Ga1 O1 O3 5_655 7_655 31.52(12)
Ga2 O1 Ga2 . 1_556 178.14(19)
Ga2 O1 O1 . 2_765 91.22(18)
Ga2 O1 O2 . 1_554 31.83(11)
Ga2 O1 O2 . . 150.1(2)
Ga2 O1 O3 . 1_655 80.96(17)
Ga2 O1 O3 . 3_655 30.27(12)
Ga2 O1 O3 . 3_656 146.9(2)
Ga2 O1 O3 . 6_655 30.27(12)
Ga2 O1 O3 . 6_656 146.9(2)
Ga2 O1 O3 . 7_655 80.96(17)
Ga2 O1 O1 1_556 2_765 90.64(14)
Ga2 O1 O2 1_556 1_554 150.03(15)
Ga2 O1 O2 1_556 . 31.80(9)
Ga2 O1 O3 1_556 1_655 99.15(14)
Ga2 O1 O3 1_556 3_655 148.78(16)
Ga2 O1 O3 1_556 3_656 32.10(11)
Ga2 O1 O3 1_556 6_655 148.78(16)
Ga2 O1 O3 1_556 6_656 32.10(11)
Ga2 O1 O3 1_556 7_655 99.15(14)
O1 O1 O2 2_765 1_554 59.40(14)
O1 O1 O2 2_765 . 58.84(14)
O1 O1 O3 2_765 1_655 86.78(18)
O1 O1 O3 2_765 3_655 105.3(2)
O1 O1 O3 2_765 3_656 106.0(2)
O1 O1 O3 2_765 6_655 105.3(2)
O1 O1 O3 2_765 6_656 106.0(2)
O1 O1 O3 2_765 7_655 86.78(18)
O2 O1 O2 1_554 . 118.23(16)
O2 O1 O3 1_554 1_655 80.50(15)
O2 O1 O3 1_554 3_655 52.82(14)
O2 O1 O3 1_554 3_656 150.1(2)
O2 O1 O3 1_554 6_655 52.82(14)
O2 O1 O3 1_554 6_656 150.1(2)
O2 O1 O3 1_554 7_655 80.50(15)
O2 O1 O3 . 1_655 96.11(15)
O2 O1 O3 . 3_655 150.6(2)
O2 O1 O3 . 3_656 54.57(15)
O2 O1 O3 . 6_655 150.6(2)
O2 O1 O3 . 6_656 54.57(15)
O2 O1 O3 . 7_655 96.11(15)
O3 O1 O3 1_655 3_655 56.28(18)
O3 O1 O3 1_655 3_656 72.30(19)
O3 O1 O3 1_655 6_655 108.2(2)
O3 O1 O3 1_655 6_656 127.1(2)
O3 O1 O3 1_655 7_655 160.6(2)
O3 O1 O3 3_655 3_656 116.69(18)
O3 O1 O3 3_655 6_655 52.2(2)
O3 O1 O3 3_655 6_656 148.7(2)
O3 O1 O3 3_655 7_655 108.2(2)
O3 O1 O3 3_656 6_655 148.7(2)
O3 O1 O3 3_656 6_656 54.8(2)
O3 O1 O3 3_656 7_655 127.1(2)
O3 O1 O3 6_655 6_656 116.69(18)
O3 O1 O3 6_655 7_655 56.28(18)
O3 O1 O3 6_656 7_655 72.30(19)
Nd1 O2 Nd1 . 2_765 96.0(3)
Nd1 O2 Ca1 . . 0.0(5)
Nd1 O2 Ca1 . 2_765 96.0(3)
Nd1 O2 Ga2 . 1_556 108.39(8)
Nd1 O2 Ga2 . 2_766 108.39(8)
Nd1 O2 O1 . . 55.08(16)
Nd1 O2 O1 . 1_556 125.15(11)
Nd1 O2 O1 . 2_765 55.08(16)
Nd1 O2 O1 . 2_766 125.15(11)
Nd1 O2 O3 . 3_656 67.44(16)
Nd1 O2 O3 . 4_666 111.1(2)
Nd1 O2 O3 . 5_556 67.44(16)
Nd1 O2 O3 . 6_656 111.1(2)
Nd1 O2 Ca1 2_765 . 96.0(3)
Nd1 O2 Ca1 2_765 2_765 0.0(5)
Nd1 O2 Ga2 2_765 1_556 108.39(8)
Nd1 O2 Ga2 2_765 2_766 108.39(8)
Nd1 O2 O1 2_765 . 55.08(16)
Nd1 O2 O1 2_765 1_556 125.15(11)
Nd1 O2 O1 2_765 2_765 55.08(16)
Nd1 O2 O1 2_765 2_766 125.15(11)
Nd1 O2 O3 2_765 3_656 111.1(2)
Nd1 O2 O3 2_765 4_666 67.44(16)
Nd1 O2 O3 2_765 5_556 111.1(2)
Nd1 O2 O3 2_765 6_656 67.44(16)
Ca1 O2 Ca1 . 2_765 96.0(3)
Ca1 O2 Ga2 . 1_556 108.39(8)
Ca1 O2 Ga2 . 2_766 108.39(8)
Ca1 O2 O1 . . 55.08(16)
Ca1 O2 O1 . 1_556 125.15(11)
Ca1 O2 O1 . 2_765 55.08(16)
Ca1 O2 O1 . 2_766 125.15(11)
Ca1 O2 O3 . 3_656 67.44(16)
Ca1 O2 O3 . 4_666 111.1(2)
Ca1 O2 O3 . 5_556 67.44(16)
Ca1 O2 O3 . 6_656 111.1(2)
Ca1 O2 Ga2 2_765 1_556 108.39(8)
Ca1 O2 Ga2 2_765 2_766 108.39(8)
Ca1 O2 O1 2_765 . 55.08(16)
Ca1 O2 O1 2_765 1_556 125.15(11)
Ca1 O2 O1 2_765 2_765 55.08(16)
Ca1 O2 O1 2_765 2_766 125.15(11)
Ca1 O2 O3 2_765 3_656 111.1(2)
Ca1 O2 O3 2_765 4_666 67.44(16)
Ca1 O2 O3 2_765 5_556 111.1(2)
Ca1 O2 O3 2_765 6_656 67.44(16)
Ga2 O2 Ga2 1_556 2_766 123.7(4)
Ga2 O2 O1 1_556 . 86.97(16)
Ga2 O2 O1 1_556 1_556 31.26(16)
Ga2 O2 O1 1_556 2_765 149.3(3)
Ga2 O2 O1 1_556 2_766 92.5(3)
Ga2 O2 O3 1_556 3_656 40.97(14)
Ga2 O2 O3 1_556 4_666 140.5(3)
Ga2 O2 O3 1_556 5_556 140.5(3)
Ga2 O2 O3 1_556 6_656 40.97(14)
Ga2 O2 O1 2_766 . 149.3(3)
Ga2 O2 O1 2_766 1_556 92.5(3)
Ga2 O2 O1 2_766 2_765 86.97(16)
Ga2 O2 O1 2_766 2_766 31.26(16)
Ga2 O2 O3 2_766 3_656 140.5(3)
Ga2 O2 O3 2_766 4_666 40.97(14)
Ga2 O2 O3 2_766 5_556 40.97(14)
Ga2 O2 O3 2_766 6_656 140.5(3)
O1 O2 O1 . 1_556 118.23(11)
O1 O2 O1 . 2_765 62.33(19)
O1 O2 O1 . 2_766 179.44(19)
O1 O2 O3 . 3_656 62.40(16)
O1 O2 O3 . 4_666 115.6(3)
O1 O2 O3 . 5_556 115.6(3)
O1 O2 O3 . 6_656 62.40(16)
O1 O2 O1 1_556 2_765 179.44(19)
O1 O2 O1 1_556 2_766 61.21(18)
O1 O2 O3 1_556 3_656 64.82(16)
O1 O2 O3 1_556 4_666 117.1(2)
O1 O2 O3 1_556 5_556 117.1(2)
O1 O2 O3 1_556 6_656 64.82(16)
O1 O2 O1 2_765 2_766 118.23(11)
O1 O2 O3 2_765 3_656 115.6(3)
O1 O2 O3 2_765 4_666 62.40(16)
O1 O2 O3 2_765 5_556 62.40(16)
O1 O2 O3 2_765 6_656 115.6(3)
O1 O2 O3 2_766 3_656 117.1(2)
O1 O2 O3 2_766 4_666 64.82(16)
O1 O2 O3 2_766 5_556 64.82(16)
O1 O2 O3 2_766 6_656 117.1(2)
O3 O2 O3 3_656 4_666 178.0(3)
O3 O2 O3 3_656 5_556 119.9(3)
O3 O2 O3 3_656 6_656 60.0(3)
O3 O2 O3 4_666 5_556 60.0(3)
O3 O2 O3 4_666 6_656 119.9(3)
O3 O2 O3 5_556 6_656 178.0(3)
Nd1 O3 Nd1 1_455 4_546 102.97(16)
Nd1 O3 Ca1 1_455 1_455 0.0(5)
Nd1 O3 Ca1 1_455 4_546 102.97(16)
Nd1 O3 Ga1 1_455 . 131.8(3)
Nd1 O3 Ga2 1_455 1_455 74.42(19)
Nd1 O3 Ga2 1_455 4_545 97.1(3)
Nd1 O3 O1 1_455 1_455 51.25(15)
Nd1 O3 O1 1_455 4_545 115.1(3)
Nd1 O3 O1 1_455 4_546 52.46(13)
Nd1 O3 O2 1_455 3_466 103.0(2)
Nd1 O3 O3 1_455 2_555 112.4(2)
Nd1 O3 O3 1_455 3_555 106.4(3)
Nd1 O3 O3 1_455 4_555 164.7(3)
Nd1 O3 O3 1_455 8_455 56.2(2)
Nd1 O3 Ca1 4_546 1_455 102.97(16)
Nd1 O3 Ca1 4_546 4_546 0.0(5)
Nd1 O3 Ga1 4_546 . 113.4(4)
Nd1 O3 Ga2 4_546 1_455 163.94(19)
Nd1 O3 Ga2 4_546 4_545 90.7(2)
Nd1 O3 O1 4_546 1_455 136.58(19)
Nd1 O3 O1 4_546 4_545 107.7(2)
Nd1 O3 O1 4_546 4_546 51.64(12)
Nd1 O3 O2 4_546 3_466 50.11(16)
Nd1 O3 O3 4_546 2_555 95.4(3)
Nd1 O3 O3 4_546 3_555 147.6(3)
Nd1 O3 O3 4_546 4_555 91.6(3)
Nd1 O3 O3 4_546 8_455 97.9(2)
Ca1 O3 Ca1 1_455 4_546 102.97(16)
Ca1 O3 Ga1 1_455 . 131.8(3)
Ca1 O3 Ga2 1_455 1_455 74.42(19)
Ca1 O3 Ga2 1_455 4_545 97.1(3)
Ca1 O3 O1 1_455 1_455 51.25(15)
Ca1 O3 O1 1_455 4_545 115.1(3)
Ca1 O3 O1 1_455 4_546 52.46(13)
Ca1 O3 O2 1_455 3_466 103.0(2)
Ca1 O3 O3 1_455 2_555 112.4(2)
Ca1 O3 O3 1_455 3_555 106.4(3)
Ca1 O3 O3 1_455 4_555 164.7(3)
Ca1 O3 O3 1_455 8_455 56.2(2)
Ca1 O3 Ga1 4_546 . 113.4(4)
Ca1 O3 Ga2 4_546 1_455 163.94(19)
Ca1 O3 Ga2 4_546 4_545 90.7(2)
Ca1 O3 O1 4_546 1_455 136.58(19)
Ca1 O3 O1 4_546 4_545 107.7(2)
Ca1 O3 O1 4_546 4_546 51.64(12)
Ca1 O3 O2 4_546 3_466 50.11(16)
Ca1 O3 O3 4_546 2_555 95.4(3)
Ca1 O3 O3 4_546 3_555 147.6(3)
Ca1 O3 O3 4_546 4_555 91.6(3)
Ca1 O3 O3 4_546 8_455 97.9(2)
Ga1 O3 Ga2 . 1_455 61.77(18)
Ga1 O3 Ga2 . 4_545 112.4(3)
Ga1 O3 O1 . 1_455 80.5(2)
Ga1 O3 O1 . 4_545 83.41(18)
Ga1 O3 O1 . 4_546 156.8(3)
Ga1 O3 O2 . 3_466 124.4(3)
Ga1 O3 O3 . 2_555 36.66(15)
Ga1 O3 O3 . 3_555 34.56(16)
Ga1 O3 O3 . 4_555 34.6(2)
Ga1 O3 O3 . 8_455 140.5(3)
Ga2 O3 Ga2 1_455 4_545 105.4(3)
Ga2 O3 O1 1_455 1_455 30.85(11)
Ga2 O3 O1 1_455 4_545 87.43(17)
Ga2 O3 O1 1_455 4_546 126.7(3)
Ga2 O3 O2 1_455 3_466 145.9(3)
Ga2 O3 O3 1_455 2_555 71.69(19)
Ga2 O3 O3 1_455 3_555 32.10(12)
Ga2 O3 O3 1_455 4_555 90.26(18)
Ga2 O3 O3 1_455 8_455 93.7(3)
Ga2 O3 O1 4_545 1_455 123.1(4)
Ga2 O3 O1 4_545 4_545 29.47(12)
Ga2 O3 O1 4_545 4_546 87.2(2)
Ga2 O3 O2 4_545 3_466 40.57(17)
Ga2 O3 O3 4_545 2_555 147.5(3)
Ga2 O3 O3 4_545 3_555 98.9(2)
Ga2 O3 O3 4_545 4_555 87.1(3)
Ga2 O3 O3 4_545 8_455 41.0(2)
O1 O3 O1 1_455 4_545 114.9(2)
O1 O3 O1 1_455 4_546 99.4(2)
O1 O3 O2 1_455 3_466 152.2(3)
O1 O3 O3 1_455 2_555 71.2(2)
O1 O3 O3 1_455 3_555 60.21(18)
O1 O3 O3 1_455 4_555 114.3(2)
O1 O3 O3 1_455 8_455 93.2(3)
O1 O3 O1 4_545 4_546 116.7(2)
O1 O3 O2 4_545 3_466 62.4(2)
O1 O3 O3 4_545 2_555 119.7(2)
O1 O3 O3 4_545 3_555 71.61(19)
O1 O3 O3 4_545 4_555 63.51(18)
O1 O3 O3 4_545 8_455 63.88(18)
O1 O3 O2 4_546 3_466 63.0(2)
O1 O3 O3 4_546 2_555 121.2(2)
O1 O3 O3 4_546 3_555 158.8(3)
O1 O3 O3 4_546 4_555 142.7(3)
O1 O3 O3 4_546 8_455 62.62(18)
O2 O3 O3 3_466 2_555 135.8(4)
O2 O3 O3 3_466 3_555 132.5(3)
O2 O3 O3 3_466 4_555 89.8(3)
O2 O3 O3 3_466 8_455 59.99(19)
O3 O3 O3 2_555 3_555 60.9(2)
O3 O3 O3 2_555 4_555 60.9(2)
O3 O3 O3 2_555 8_455 164.2(4)
O3 O3 O3 3_555 4_555 58.30(19)
O3 O3 O3 3_555 8_455 109.6(3)
O3 O3 O3 4_555 8_455 127.0(2)

loop_
_geom_bond_atom_site_label_1
_geom_bond_atom_site_label_2
_geom_bond_site_symmetry_2
_geom_bond_distance
Nd1 Ca1 . 0
Nd1 Ga2 1_556 3.4254(8)
Nd1 Ga2 2_766 3.4254(8)
Nd1 Ga2 4_645 3.2585(8)
Nd1 O1 . 2.562(4)
Nd1 O1 2_765 2.562(4)
Nd1 O1 4_646 2.467(4)
Nd1 O2 . 2.389(5)
Nd1 O3 1_655 2.478(8)
Nd1 O3 3_656 2.875(7)
Nd1 O3 5_556 2.875(7)
Nd1 O3 8_555 2.478(8)
Ca1 Ga2 1_556 3.4254(8)
Ca1 Ga2 2_766 3.4254(8)
Ca1 Ga2 4_645 3.2585(8)
Ca1 O1 . 2.562(4)
Ca1 O1 2_765 2.562(4)
Ca1 O1 4_646 2.467(4)
Ca1 O2 . 2.389(5)
Ca1 O3 1_655 2.478(8)
Ca1 O3 3_656 2.875(7)
Ca1 O3 5_556 2.875(7)
Ca1 O3 8_555 2.478(8)
Ga1 Ga2 1_455 3.0365(5)
Ga1 Ga2 2_655 3.0365(5)
Ga1 Ga2 3_565 3.0365(5)
Ga1 Ga2 4_545 3.0365(5)
Ga1 O1 1_455 3.441(4)
Ga1 O1 2_655 3.441(4)
Ga1 O1 3_565 3.441(4)
Ga1 O1 4_545 3.441(4)
Ga1 O3 . 1.824(6)
Ga1 O3 2_555 1.824(6)
Ga1 O3 3_555 1.824(6)
Ga1 O3 4_555 1.824(6)
Ga2 Ga2 2_765 3.2008(7)
Ga2 O1 1_554 3.439(5)
Ga2 O1 . 1.786(5)
Ga2 O2 1_554 1.815(4)
Ga2 O3 1_655 3.439(7)
Ga2 O3 3_655 1.830(5)
Ga2 O3 6_655 1.830(5)
Ga2 O3 7_655 3.439(7)
O1 O1 2_765 3.124(6)
O1 O2 1_554 3.069(8)
O1 O2 . 3.019(8)
O1 O3 1_655 3.233(8)
O1 O3 3_655 3.135(7)
O1 O3 3_656 3.002(7)
O1 O3 6_655 3.135(7)
O1 O3 6_656 3.002(7)
O1 O3 7_655 3.233(8)
O2 O3 3_656 2.760(5)
O2 O3 4_666 2.760(5)
O2 O3 5_556 2.760(5)
O2 O3 6_656 2.760(5)
O3 O3 2_555 2.927(9)
O3 O3 3_555 3.005(9)
O3 O3 4_555 3.005(9)
O3 O3 8_455 2.761(10)
